data_4072004
loop_
_publ_author_name
'Bolton, Paul D.'
'Grellier, Mary'
'Vautravers, Nicolas'
'Vendier, Laure'
'Sabo-Etienne, Sylviane'

_publ_section_title
;
 Access to Ruthenium(0) Carbonyl Complexes via Dehydrogenation of a
 Tricyclopentylphosphine Ligand and Decarbonylation of Alcohols
;
_journal_issue 19
_journal_name_full Organometallics
_journal_page_first 5088
_journal_paper_doi 10.1021/om8005118
_journal_volume 27
_journal_year 2008
_chemical_compound_source 'synthesis as described'
_chemical_formula_moiety 'C31 H56 O1 P2 Ru1'
_chemical_formula_sum 'C31 H56 O P2 Ru'
_chemical_formula_weight 607.77
_chemical_name_systematic
;
 ?
;
_space_group_IT_number 14
_symmetry_cell_setting monoclinic
_symmetry_Int_Tables_number 14
_symmetry_space_group_name_Hall '-P 2ybc'
_symmetry_space_group_name_H-M 'P 1 21/c 1'
_atom_sites_solution_hydrogens geom
_atom_sites_solution_primary direct
_atom_sites_solution_secondary difmap
_cell_angle_alpha 90
_cell_angle_beta 95.543(2)
_cell_angle_gamma 90
_cell_formula_units_Z 4
_cell_length_a 14.1991(4)
_cell_length_b 13.1151(4)
_cell_length_c 16.3774(5)
_cell_measurement_reflns_used 18251
_cell_measurement_temperature 110(2)
_cell_measurement_theta_max 32.0326
_cell_measurement_theta_min 2.875
_cell_measurement_wavelength 0.71073
_cell_volume 3035.58(16)
_computing_cell_refinement 'CrysAlis RED, Oxford Diffraction Ltd.'
_computing_data_collection 'CrysAlis CCD, Oxford Diffraction Ltd.'
_computing_data_reduction 'CrysAlis RED, Oxford Diffraction Ltd.'
_computing_molecular_graphics 'Ortep-3 for Windows (Farrugia, 1997)'
_computing_publication_material 'WinGX publication routines (Farrugia, 1999)'
_computing_structure_refinement 'SHELXL-97 (Sheldrick, 1997)'
_computing_structure_solution 'SIR92 (Giacovazzo et al, 1993)'
_diffrn_ambient_temperature 110
_diffrn_measured_fraction_theta_full 0.997
_diffrn_measured_fraction_theta_max 0.997
_diffrn_measurement_device_type 'Oxford-Diffraction XCALIBUR'
_diffrn_measurement_method \w-\f
_diffrn_orient_matrix_UB_11 0.0465163053
_diffrn_orient_matrix_UB_12 0.013491638
_diffrn_orient_matrix_UB_13 0.0161217027
_diffrn_orient_matrix_UB_21 -0.018759517
_diffrn_orient_matrix_UB_22 0.0340084682
_diffrn_orient_matrix_UB_23 0.0279475331
_diffrn_orient_matrix_UB_31 -0.0003660287
_diffrn_orient_matrix_UB_32 -0.0398528285
_diffrn_orient_matrix_UB_33 0.0292735706
_diffrn_radiation_monochromator graphite
_diffrn_radiation_source 'fine-focus sealed tube'
_diffrn_radiation_type MoK\a
_diffrn_reflns_av_R_equivalents 0.02
_diffrn_reflns_av_unetI/netI 0.0182
_diffrn_reflns_limit_h_max 15
_diffrn_reflns_limit_h_min -17
_diffrn_reflns_limit_k_max 15
_diffrn_reflns_limit_k_min -16
_diffrn_reflns_limit_l_max 20
_diffrn_reflns_limit_l_min -20
_diffrn_reflns_number 19971
_diffrn_reflns_theta_full 26.37
_diffrn_reflns_theta_max 26.37
_diffrn_reflns_theta_min 2.94
_diffrn_standards_decay_% 0
_diffrn_standards_interval_count 0
_diffrn_standards_interval_time 0
_diffrn_standards_number 0
_exptl_absorpt_coefficient_mu 0.644
_exptl_absorpt_correction_T_max 0.888
_exptl_absorpt_correction_T_min 0.702
_exptl_absorpt_correction_type multi-scan
_exptl_absorpt_process_details
;
        CrysAlis RED, Oxford Diffraction Ltd.,
        Version 1.171.31.5 (release 28-08-2006 CrysAlis171 .NET)
        (compiled Aug 28 2006,13:05:05)
        Empirical absorption correction using spherical harmonics,
 implemented in SCALE3 ABSPACK scaling algorithm.
;
_exptl_crystal_colour 'light yellow'
_exptl_crystal_density_diffrn 1.33
_exptl_crystal_density_method 'not measured'
_exptl_crystal_description block
_exptl_crystal_F_000 1296
_exptl_crystal_size_max 0.4
_exptl_crystal_size_mid 0.35
_exptl_crystal_size_min 0.18
_refine_diff_density_max 1.041
_refine_diff_density_min -0.597
_refine_diff_density_rms 0.069
_refine_ls_extinction_method none
_refine_ls_goodness_of_fit_ref 1.053
_refine_ls_hydrogen_treatment mixed
_refine_ls_matrix_type full
_refine_ls_number_parameters 324
_refine_ls_number_reflns 6195
_refine_ls_number_restraints 0
_refine_ls_restrained_S_all 1.053
_refine_ls_R_factor_all 0.0323
_refine_ls_R_factor_gt 0.0252
_refine_ls_shift/su_max 0.002
_refine_ls_shift/su_mean 0
_refine_ls_structure_factor_coef Fsqd
_refine_ls_weighting_details 'calc w=1/[\s^2^(Fo^2^)+(0.0325P)^2^+3.1425P] where P=(Fo^2^+2Fc^2^)/3'
_refine_ls_weighting_scheme calc
_refine_ls_wR_factor_gt 0.0632
_refine_ls_wR_factor_ref 0.0675
_reflns_number_gt 5296
_reflns_number_total 6195
_reflns_threshold_expression >2\s(I)
_cod_data_source_file om8005118_si_002.cif
_cod_data_source_block opb060207
_cod_database_code 4072004

loop_
_symmetry_equiv_pos_as_xyz
'x, y, z'
'-x, y+1/2, -z+1/2'
'-x, -y, -z'
'x, -y-1/2, z-1/2'

loop_
_atom_site_label
_atom_site_type_symbol
_atom_site_fract_x
_atom_site_fract_y
_atom_site_fract_z
_atom_site_U_iso_or_equiv
_atom_site_adp_type
_atom_site_occupancy
_atom_site_symmetry_multiplicity
_atom_site_calc_flag
_atom_site_refinement_flags
C1 C 0.23379(15) 0.25213(17) 0.29094(13) 0.0214(4) Uani 1 1 d .
C11 C 0.50579(14) 0.03839(16) 0.28036(12) 0.0152(4) Uani 1 1 d .
H11 H 0.4805 -0.0218 0.2478 0.018 Uiso 1 1 calc R
C12 C 0.55159(15) 0.11005(18) 0.22032(13) 0.0216(5) Uani 1 1 d .
H12A H 0.5277 0.0948 0.1628 0.026 Uiso 1 1 calc R
H12B H 0.538 0.1823 0.2321 0.026 Uiso 1 1 calc R
C13 C 0.65692(18) 0.0884(3) 0.23503(18) 0.0484(8) Uani 1 1 d .
H13A H 0.6747 0.0311 0.2003 0.058 Uiso 1 1 calc R
H13B H 0.6941 0.1493 0.2225 0.058 Uiso 1 1 calc R
C14 C 0.67394(18) 0.0618(3) 0.32247(18) 0.0467(8) Uani 1 1 d .
H14A H 0.6794 0.124 0.3568 0.056 Uiso 1 1 calc R
H14B H 0.7328 0.0215 0.3331 0.056 Uiso 1 1 calc R
C15 C 0.58896(15) -0.00059(17) 0.34075(13) 0.0202(4) Uani 1 1 d .
H15A H 0.575 0.0096 0.3983 0.024 Uiso 1 1 calc R
H15B H 0.6004 -0.074 0.3319 0.024 Uiso 1 1 calc R
C21 C 0.37685(14) -0.00474(15) 0.39836(12) 0.0150(4) Uani 1 1 d .
H21 H 0.4308 -0.0094 0.4422 0.018 Uiso 1 1 calc R
C22 C 0.36481(16) -0.11002(16) 0.35668(14) 0.0224(5) Uani 1 1 d .
H22A H 0.3367 -0.1034 0.2992 0.027 Uiso 1 1 calc R
H22B H 0.4263 -0.1458 0.3573 0.027 Uiso 1 1 calc R
C23 C 0.29821(18) -0.16618(18) 0.40872(16) 0.0297(5) Uani 1 1 d .
H23A H 0.2679 -0.2248 0.3786 0.036 Uiso 1 1 calc R
H23B H 0.3322 -0.1908 0.4606 0.036 Uiso 1 1 calc R
C24 C 0.22598(17) -0.08534(19) 0.42475(16) 0.0315(6) Uani 1 1 d .
H24A H 0.1926 -0.1033 0.4731 0.038 Uiso 1 1 calc R
H24B H 0.1789 -0.0769 0.3766 0.038 Uiso 1 1 calc R
C25 C 0.28483(15) 0.01207(17) 0.44068(13) 0.0196(4) Uani 1 1 d .
H25A H 0.2998 0.0231 0.5003 0.023 Uiso 1 1 calc R
H25B H 0.2498 0.0721 0.4171 0.023 Uiso 1 1 calc R
C31 C 0.46263(14) 0.19426(15) 0.39586(12) 0.0155(4) Uani 1 1 d .
H31 H 0.5252 0.1661 0.4184 0.019 Uiso 1 1 calc R
C32 C 0.40822(16) 0.22317(16) 0.46922(12) 0.0205(4) Uani 1 1 d .
H32A H 0.3405 0.2357 0.4518 0.025 Uiso 1 1 calc R
H32B H 0.4136 0.1693 0.5118 0.025 Uiso 1 1 calc R
C33 C 0.45820(17) 0.32089(17) 0.50010(13) 0.0245(5) Uani 1 1 d .
H33A H 0.419 0.3597 0.5362 0.029 Uiso 1 1 calc R
H33B H 0.5202 0.3056 0.5307 0.029 Uiso 1 1 calc R
C34 C 0.47060(19) 0.37959(18) 0.42215(15) 0.0296(5) Uani 1 1 d .
H34A H 0.5276 0.4234 0.4295 0.035 Uiso 1 1 calc R
H34B H 0.4147 0.4231 0.4067 0.035 Uiso 1 1 calc R
C35 C 0.48149(16) 0.29788(16) 0.35574(13) 0.0223(5) Uani 1 1 d .
H35A H 0.4354 0.3098 0.3074 0.027 Uiso 1 1 calc R
H35B H 0.5461 0.2997 0.3379 0.027 Uiso 1 1 calc R
C41 C 0.14941(14) 0.01091(15) 0.06727(12) 0.0152(4) Uani 1 1 d .
H41 H 0.0864 0.0075 0.0344 0.018 Uiso 1 1 calc R
C42 C 0.22583(16) 0.01342(16) 0.00693(13) 0.0224(5) Uani 1 1 d .
H42A H 0.2034 0.0511 -0.0436 0.027 Uiso 1 1 calc R
H42B H 0.2845 0.0459 0.0322 0.027 Uiso 1 1 calc R
C43 C 0.24243(17) -0.09847(18) -0.01167(15) 0.0277(5) Uani 1 1 d .
H43A H 0.3042 -0.1085 -0.0338 0.033 Uiso 1 1 calc R
H43B H 0.1916 -0.1257 -0.0514 0.033 Uiso 1 1 calc R
C44 C 0.2408(2) -0.14877(19) 0.07191(17) 0.0351(6) Uani 1 1 d .
H44A H 0.3033 -0.1426 0.1041 0.042 Uiso 1 1 calc R
H44B H 0.2245 -0.2219 0.0658 0.042 Uiso 1 1 calc R
C45 C 0.16504(15) -0.09159(15) 0.11414(13) 0.0199(4) Uani 1 1 d .
H45A H 0.1867 -0.0791 0.1726 0.024 Uiso 1 1 calc R
H45B H 0.1056 -0.1315 0.111 0.024 Uiso 1 1 calc R
C51 C 0.13989(14) 0.22673(15) 0.05510(12) 0.0155(4) Uani 1 1 d .
H51 H 0.1965 0.2193 0.0236 0.019 Uiso 1 1 calc R
C52 C 0.05326(16) 0.22591(17) -0.00943(13) 0.0216(5) Uani 1 1 d .
H52A H 0.0629 0.1783 -0.0548 0.026 Uiso 1 1 calc R
H52B H -0.0048 0.2062 0.0156 0.026 Uiso 1 1 calc R
C53 C 0.04744(18) 0.33644(18) -0.03979(15) 0.0296(5) Uani 1 1 d .
H53A H 0.0945 0.3497 -0.0793 0.035 Uiso 1 1 calc R
H53B H -0.0165 0.3524 -0.0662 0.035 Uiso 1 1 calc R
C54 C 0.06943(18) 0.39799(18) 0.03834(15) 0.0285(5) Uani 1 1 d .
H54A H 0.012 0.4063 0.0675 0.034 Uiso 1 1 calc R
H54B H 0.0938 0.4664 0.0257 0.034 Uiso 1 1 calc R
C55 C 0.14509(15) 0.33661(15) 0.09087(13) 0.0192(4) Uani 1 1 d .
H55A H 0.1317 0.3363 0.1491 0.023 Uiso 1 1 calc R
H55B H 0.2087 0.3663 0.0872 0.023 Uiso 1 1 calc R
C61 C 0.03046(14) 0.11773(16) 0.16761(12) 0.0160(4) Uani 1 1 d .
H61 H -0.0146 0.1068 0.1176 0.019 Uiso 1 1 calc R
C62 C -0.00410(16) 0.21102(18) 0.21182(16) 0.0278(5) Uani 1 1 d .
H62A H 0.0446 0.2348 0.255 0.033 Uiso 1 1 calc R
H62B H -0.0199 0.2675 0.1728 0.033 Uiso 1 1 calc R
C63 C -0.09222(17) 0.1738(2) 0.24937(15) 0.0308(5) Uani 1 1 d .
H63A H -0.0964 0.2058 0.3037 0.037 Uiso 1 1 calc R
H63B H -0.15 0.1912 0.2133 0.037 Uiso 1 1 calc R
C64 C -0.08218(16) 0.0585(2) 0.25806(15) 0.0293(5) Uani 1 1 d .
H64A H -0.1342 0.0235 0.2245 0.035 Uiso 1 1 calc R
H64B H -0.0837 0.0378 0.3161 0.035 Uiso 1 1 calc R
C65 C 0.01370(16) 0.03154(19) 0.22762(15) 0.0273(5) Uani 1 1 d .
H65A H 0.0643 0.0299 0.2736 0.033 Uiso 1 1 calc R
H65B H 0.011 -0.0354 0.1996 0.033 Uiso 1 1 calc R
O1 O 0.20680(13) 0.31729(14) 0.32912(11) 0.0384(5) Uani 1 1 d .
P1 P 0.40479(3) 0.09669(4) 0.32620(3) 0.01117(10) Uani 1 1 d .
P2 P 0.15014(3) 0.12504(4) 0.13318(3) 0.01082(10) Uani 1 1 d .
Ru1 Ru 0.279616(10) 0.142121(11) 0.230979(9) 0.01077(6) Uani 1 1 d .
H2 H 0.222(2) 0.063(2) 0.2776(17) 0.048(9) Uiso 1 1 d .
H3 H 0.313(2) 0.038(3) 0.188(2) 0.065(10) Uiso 1 1 d .

loop_
_atom_site_aniso_label
_atom_site_aniso_U_11
_atom_site_aniso_U_22
_atom_site_aniso_U_33
_atom_site_aniso_U_23
_atom_site_aniso_U_13
_atom_site_aniso_U_12
C1 0.0215(11) 0.0223(11) 0.0186(10) -0.0023(9) -0.0070(8) 0.0034(9)
C11 0.0128(9) 0.0189(10) 0.0141(9) 0.0001(8) 0.0015(8) 0.0014(8)
C12 0.0171(11) 0.0323(12) 0.0161(10) 0.0066(9) 0.0043(8) 0.0035(9)
C13 0.0168(12) 0.083(2) 0.0462(17) 0.0317(16) 0.0054(11) 0.0018(13)
C14 0.0202(13) 0.072(2) 0.0469(17) 0.0306(15) -0.0021(12) -0.0046(13)
C15 0.0164(10) 0.0238(11) 0.0203(10) 0.0048(8) 0.0017(8) 0.0060(8)
C21 0.0144(10) 0.0165(10) 0.0138(9) 0.0035(7) -0.0002(8) 0.0001(8)
C22 0.0262(12) 0.0153(10) 0.0260(11) 0.0026(9) 0.0033(9) -0.0017(9)
C23 0.0319(13) 0.0223(11) 0.0350(13) 0.0079(10) 0.0032(11) -0.0077(10)
C24 0.0237(12) 0.0319(13) 0.0393(14) 0.0102(11) 0.0054(10) -0.0070(10)
C25 0.0169(10) 0.0252(11) 0.0171(10) 0.0050(8) 0.0042(8) 0.0006(8)
C31 0.0140(10) 0.0170(10) 0.0148(9) -0.0018(8) -0.0032(8) -0.0005(8)
C32 0.0257(11) 0.0211(11) 0.0144(10) -0.0017(8) -0.0002(9) 0.0009(9)
C33 0.0283(12) 0.0221(11) 0.0218(11) -0.0088(9) -0.0049(9) 0.0040(9)
C34 0.0366(14) 0.0195(11) 0.0322(13) -0.0056(9) 0.0017(11) -0.0034(10)
C35 0.0241(11) 0.0205(11) 0.0221(11) -0.0022(9) 0.0012(9) -0.0080(9)
C41 0.0159(10) 0.0130(9) 0.0158(9) -0.0022(7) -0.0033(8) -0.0002(7)
C42 0.0290(12) 0.0211(11) 0.0175(10) -0.0044(8) 0.0048(9) 0.0022(9)
C43 0.0283(12) 0.0244(12) 0.0306(13) -0.0099(10) 0.0036(10) 0.0065(10)
C44 0.0391(15) 0.0233(12) 0.0436(15) 0.0017(11) 0.0070(12) 0.0133(11)
C45 0.0227(11) 0.0132(10) 0.0226(11) -0.0007(8) -0.0031(9) -0.0014(8)
C51 0.0165(10) 0.0148(9) 0.0145(9) 0.0024(7) -0.0015(8) 0.0007(8)
C52 0.0230(11) 0.0225(11) 0.0175(10) 0.0045(8) -0.0074(9) -0.0011(9)
C53 0.0322(13) 0.0285(12) 0.0259(12) 0.0092(10) -0.0079(10) 0.0031(10)
C54 0.0347(13) 0.0198(11) 0.0294(12) 0.0066(9) -0.0053(10) 0.0083(10)
C55 0.0227(11) 0.0133(10) 0.0203(10) 0.0028(8) -0.0042(8) 0.0004(8)
C61 0.0119(9) 0.0206(10) 0.0149(10) 0.0001(8) -0.0018(8) -0.0007(8)
C62 0.0190(11) 0.0278(12) 0.0378(13) -0.0070(10) 0.0088(10) 0.0011(9)
C63 0.0200(12) 0.0460(15) 0.0274(12) 0.0035(11) 0.0079(10) 0.0066(10)
C64 0.0204(12) 0.0428(14) 0.0259(12) -0.0021(10) 0.0079(9) -0.0083(10)
C65 0.0190(11) 0.0300(12) 0.0343(13) 0.0108(10) 0.0089(10) -0.0013(9)
O1 0.0417(11) 0.0388(10) 0.0323(9) -0.0202(8) -0.0085(8) 0.0176(9)
P1 0.0104(2) 0.0123(2) 0.0106(2) 0.00055(18) -0.00061(18) -0.00024(18)
P2 0.0105(2) 0.0115(2) 0.0101(2) -0.00005(18) -0.00094(18) 0.00027(18)
Ru1 0.01061(9) 0.01114(8) 0.01005(8) -0.00009(6) -0.00158(6) 0.00003(6)

loop_
_atom_type_symbol
_atom_type_description
_atom_type_scat_dispersion_real
_atom_type_scat_dispersion_imag
_atom_type_scat_source
C C 0.0033 0.0016 'International Tables Vol C Tables 4.2.6.8 and 6.1.1.4'
H H 0 0 'International Tables Vol C Tables 4.2.6.8 and 6.1.1.4'
O O 0.0106 0.006 'International Tables Vol C Tables 4.2.6.8 and 6.1.1.4'
P P 0.1023 0.0942 'International Tables Vol C Tables 4.2.6.8 and 6.1.1.4'
Ru Ru -1.2594 0.8363 'International Tables Vol C Tables 4.2.6.8 and 6.1.1.4'

loop_
_geom_angle_atom_site_label_1
_geom_angle_atom_site_label_2
_geom_angle_atom_site_label_3
_geom_angle
O1 C1 Ru1 178.2(2)
C12 C11 C15 105.32(16)
C12 C11 P1 113.40(14)
C15 C11 P1 116.76(14)
C12 C11 H11 106.9
C15 C11 H11 106.9
P1 C11 H11 106.9
C13 C12 C11 104.68(18)
C13 C12 H12A 110.8
C11 C12 H12A 110.8
C13 C12 H12B 110.8
C11 C12 H12B 110.8
H12A C12 H12B 108.9
C14 C13 C12 105.4(2)
C14 C13 H13A 110.7
C12 C13 H13A 110.7
C14 C13 H13B 110.7
C12 C13 H13B 110.7
H13A C13 H13B 108.8
C13 C14 C15 105.2(2)
C13 C14 H14A 110.7
C15 C14 H14A 110.7
C13 C14 H14B 110.7
C15 C14 H14B 110.7
H14A C14 H14B 108.8
C14 C15 C11 105.57(18)
C14 C15 H15A 110.6
C11 C15 H15A 110.6
C14 C15 H15B 110.6
C11 C15 H15B 110.6
H15A C15 H15B 108.8
C22 C21 C25 105.22(16)
C22 C21 P1 112.52(14)
C25 C21 P1 115.16(14)
C22 C21 H21 107.9
C25 C21 H21 107.9
P1 C21 H21 107.9
C23 C22 C21 103.51(18)
C23 C22 H22A 111.1
C21 C22 H22A 111.1
C23 C22 H22B 111.1
C21 C22 H22B 111.1
H22A C22 H22B 109
C24 C23 C22 103.05(18)
C24 C23 H23A 111.2
C22 C23 H23A 111.2
C24 C23 H23B 111.2
C22 C23 H23B 111.2
H23A C23 H23B 109.1
C23 C24 C25 104.20(19)
C23 C24 H24A 110.9
C25 C24 H24A 110.9
C23 C24 H24B 110.9
C25 C24 H24B 110.9
H24A C24 H24B 108.9
C24 C25 C21 105.89(18)
C24 C25 H25A 110.6
C21 C25 H25A 110.6
C24 C25 H25B 110.6
C21 C25 H25B 110.6
H25A C25 H25B 108.7
C32 C31 C35 103.67(16)
C32 C31 P1 115.16(14)
C35 C31 P1 115.50(14)
C32 C31 H31 107.3
C35 C31 H31 107.3
P1 C31 H31 107.3
C33 C32 C31 102.31(17)
C33 C32 H32A 111.3
C31 C32 H32A 111.3
C33 C32 H32B 111.3
C31 C32 H32B 111.3
H32A C32 H32B 109.2
C34 C33 C32 103.61(17)
C34 C33 H33A 111
C32 C33 H33A 111
C34 C33 H33B 111
C32 C33 H33B 111
H33A C33 H33B 109
C33 C34 C35 105.56(18)
C33 C34 H34A 110.6
C35 C34 H34A 110.6
C33 C34 H34B 110.6
C35 C34 H34B 110.6
H34A C34 H34B 108.8
C31 C35 C34 106.12(17)
C31 C35 H35A 110.5
C34 C35 H35A 110.5
C31 C35 H35B 110.5
C34 C35 H35B 110.5
H35A C35 H35B 108.7
C42 C41 C45 105.08(16)
C42 C41 P2 113.23(14)
C45 C41 P2 114.87(14)
C42 C41 H41 107.8
C45 C41 H41 107.8
P2 C41 H41 107.8
C43 C42 C41 103.93(18)
C43 C42 H42A 111
C41 C42 H42A 111
C43 C42 H42B 111
C41 C42 H42B 111
H42A C42 H42B 109
C42 C43 C44 102.83(18)
C42 C43 H43A 111.2
C44 C43 H43A 111.2
C42 C43 H43B 111.2
C44 C43 H43B 111.2
H43A C43 H43B 109.1
C43 C44 C45 105.43(19)
C43 C44 H44A 110.7
C45 C44 H44A 110.7
C43 C44 H44B 110.7
C45 C44 H44B 110.7
H44A C44 H44B 108.8
C44 C45 C41 105.90(18)
C44 C45 H45A 110.6
C41 C45 H45A 110.6
C44 C45 H45B 110.6
C41 C45 H45B 110.6
H45A C45 H45B 108.7
C52 C51 C55 105.68(16)
C52 C51 P2 118.33(14)
C55 C51 P2 114.29(14)
C52 C51 H51 105.9
C55 C51 H51 105.9
P2 C51 H51 105.9
C53 C52 C51 103.31(17)
C53 C52 H52A 111.1
C51 C52 H52A 111.1
C53 C52 H52B 111.1
C51 C52 H52B 111.1
H52A C52 H52B 109.1
C54 C53 C52 103.25(18)
C54 C53 H53A 111.1
C52 C53 H53A 111.1
C54 C53 H53B 111.1
C52 C53 H53B 111.1
H53A C53 H53B 109.1
C53 C54 C55 105.59(18)
C53 C54 H54A 110.6
C55 C54 H54A 110.6
C53 C54 H54B 110.6
C55 C54 H54B 110.6
H54A C54 H54B 108.8
C54 C55 C51 105.62(17)
C54 C55 H55A 110.6
C51 C55 H55A 110.6
C54 C55 H55B 110.6
C51 C55 H55B 110.6
H55A C55 H55B 108.7
C62 C61 C65 102.13(18)
C62 C61 P2 116.83(15)
C65 C61 P2 116.08(14)
C62 C61 H61 107
C65 C61 H61 107
P2 C61 H61 107
C63 C62 C61 104.38(19)
C63 C62 H62A 110.9
C61 C62 H62A 110.9
C63 C62 H62B 110.9
C61 C62 H62B 110.9
H62A C62 H62B 108.9
C64 C63 C62 106.37(19)
C64 C63 H63A 110.5
C62 C63 H63A 110.5
C64 C63 H63B 110.5
C62 C63 H63B 110.5
H63A C63 H63B 108.6
C63 C64 C65 106.02(19)
C63 C64 H64A 110.5
C65 C64 H64A 110.5
C63 C64 H64B 110.5
C65 C64 H64B 110.5
H64A C64 H64B 108.7
C61 C65 C64 103.65(18)
C61 C65 H65A 111
C64 C65 H65A 111
C61 C65 H65B 111
C64 C65 H65B 111
H65A C65 H65B 109
C11 P1 C21 100.66(9)
C11 P1 C31 102.75(9)
C21 P1 C31 102.31(9)
C11 P1 Ru1 113.98(6)
C21 P1 Ru1 114.57(7)
C31 P1 Ru1 120.04(7)
C51 P2 C61 103.67(9)
C51 P2 C41 100.69(9)
C61 P2 C41 100.57(9)
C51 P2 Ru1 114.30(7)
C61 P2 Ru1 118.96(7)
C41 P2 Ru1 116.09(7)
C1 Ru1 P1 97.23(6)
C1 Ru1 P2 98.15(6)
P1 Ru1 P2 159.640(19)
C1 Ru1 H2 91.6(11)
P1 Ru1 H2 84.6(10)
P2 Ru1 H2 81.7(10)
C1 Ru1 H3 172.6(12)
P1 Ru1 H3 80.5(12)
P2 Ru1 H3 82.5(12)
H2 Ru1 H3 81.2(16)

loop_
_geom_bond_atom_site_label_1
_geom_bond_atom_site_label_2
_geom_bond_distance
C1 O1 1.146(3)
C1 Ru1 1.896(2)
C11 C12 1.548(3)
C11 C15 1.552(3)
C11 P1 1.847(2)
C11 H11 1
C12 C13 1.519(3)
C12 H12A 0.99
C12 H12B 0.99
C13 C14 1.471(4)
C13 H13A 0.99
C13 H13B 0.99
C14 C15 1.511(3)
C14 H14A 0.99
C14 H14B 0.99
C15 H15A 0.99
C15 H15B 0.99
C21 C22 1.542(3)
C21 C25 1.553(3)
C21 P1 1.848(2)
C21 H21 1
C22 C23 1.523(3)
C22 H22A 0.99
C22 H22B 0.99
C23 C24 1.515(4)
C23 H23A 0.99
C23 H23B 0.99
C24 C25 1.535(3)
C24 H24A 0.99
C24 H24B 0.99
C25 H25A 0.99
C25 H25B 0.99
C31 C32 1.537(3)
C31 C35 1.544(3)
C31 P1 1.853(2)
C31 H31 1
C32 C33 1.527(3)
C32 H32A 0.99
C32 H32B 0.99
C33 C34 1.516(3)
C33 H33A 0.99
C33 H33B 0.99
C34 C35 1.545(3)
C34 H34A 0.99
C34 H34B 0.99
C35 H35A 0.99
C35 H35B 0.99
C41 C42 1.537(3)
C41 C45 1.553(3)
C41 P2 1.845(2)
C41 H41 1
C42 C43 1.522(3)
C42 H42A 0.99
C42 H42B 0.99
C43 C44 1.522(4)
C43 H43A 0.99
C43 H43B 0.99
C44 C45 1.531(3)
C44 H44A 0.99
C44 H44B 0.99
C45 H45A 0.99
C45 H45B 0.99
C51 C52 1.542(3)
C51 C55 1.555(3)
C51 P2 1.844(2)
C51 H51 1
C52 C53 1.532(3)
C52 H52A 0.99
C52 H52B 0.99
C53 C54 1.520(3)
C53 H53A 0.99
C53 H53B 0.99
C54 C55 1.537(3)
C54 H54A 0.99
C54 H54B 0.99
C55 H55A 0.99
C55 H55B 0.99
C61 C62 1.527(3)
C61 C65 1.532(3)
C61 P2 1.844(2)
C61 H61 1
C62 C63 1.527(3)
C62 H62A 0.99
C62 H62B 0.99
C63 C64 1.524(4)
C63 H63A 0.99
C63 H63B 0.99
C64 C65 1.536(3)
C64 H64A 0.99
C64 H64B 0.99
C65 H65A 0.99
C65 H65B 0.99
P1 Ru1 2.3260(5)
P2 Ru1 2.3295(5)
Ru1 H2 1.56(3)
Ru1 H3 1.63(3)
